data_7210143
loop_
_publ_author_name
'Wang, Ping'
'Fan, Rui-Qing'
'Yang, Yu-Lin'
'Liu, Xin-Rong'
'Xiao, Peng'
'Li, Xin-Yu'
'Hasi, Wuliji'
'Cao, Wen-Wu'

_publ_section_title
;
 1-D helical chain, 2-D layered network and 3-D porous lanthanide--organic
 frameworks based on multiple coordination sites of
 benzimidazole-5,6-dicarboxylic acid: synthesis, crystal structure,
 photoluminescence and thermal stability
;
_journal_issue 22
_journal_name_full CrystEngComm
_journal_page_first 4489
_journal_paper_doi 10.1039/c3ce40184g
_journal_volume 15
_journal_year 2013
_chemical_formula_sum 'C18 H21 Dy N4 O14'
_chemical_formula_weight 679.89
_chemical_name_systematic
;
?
;
_space_group_IT_number 14
_symmetry_cell_setting monoclinic
_symmetry_space_group_name_Hall '-P 2ybc'
_symmetry_space_group_name_H-M 'P 1 21/c 1'
_atom_sites_solution_hydrogens geom
_atom_sites_solution_primary direct
_atom_sites_solution_secondary difmap
_audit_creation_method SHELXL-97
_cell_angle_alpha 90.00
_cell_angle_beta 94.772(8)
_cell_angle_gamma 90.00
_cell_formula_units_Z 4
_cell_length_a 11.196(8)
_cell_length_b 8.962(6)
_cell_length_c 23.138(16)
_cell_measurement_reflns_used 16811
_cell_measurement_temperature 296(2)
_cell_measurement_theta_max 26.96
_cell_measurement_theta_min 1.83
_cell_volume 2314(3)
_computing_cell_refinement 'Bruker SMART'
_computing_data_collection 'Bruker SMART'
_computing_data_reduction 'Bruker SAINT'
_computing_molecular_graphics SHELXP-97
_computing_publication_material SHELXTL
_computing_structure_refinement 'SHELXL-97 (Sheldrick, 1997)'
_computing_structure_solution 'SHELXS-97 (Sheldrick, 1997)'
_diffrn_ambient_temperature 296(2)
_diffrn_measured_fraction_theta_full 0.999
_diffrn_measured_fraction_theta_max 0.914
_diffrn_measurement_device_type 'Bruker Smart APEX CCD area detector'
_diffrn_measurement_method 'phi and omega scans'
_diffrn_radiation_monochromator graphite
_diffrn_radiation_source 'fine-focus sealed tube'
_diffrn_radiation_type MoK\a
_diffrn_radiation_wavelength 0.71073
_diffrn_reflns_av_R_equivalents 0.0547
_diffrn_reflns_av_sigmaI/netI 0.0469
_diffrn_reflns_limit_h_max 13
_diffrn_reflns_limit_h_min -13
_diffrn_reflns_limit_k_max 11
_diffrn_reflns_limit_k_min -10
_diffrn_reflns_limit_l_max 28
_diffrn_reflns_limit_l_min -29
_diffrn_reflns_number 16811
_diffrn_reflns_theta_full 25.00
_diffrn_reflns_theta_max 26.96
_diffrn_reflns_theta_min 1.83
_diffrn_standards_decay_% 0
_diffrn_standards_interval_count 0
_diffrn_standards_interval_time 0
_diffrn_standards_number 0
_exptl_absorpt_coefficient_mu 3.312
_exptl_absorpt_correction_T_max 0.4797
_exptl_absorpt_correction_T_min 0.4468
_exptl_absorpt_correction_type multi-scan
_exptl_crystal_colour colorless
_exptl_crystal_density_diffrn 1.952
_exptl_crystal_density_method 'not measured'
_exptl_crystal_description block
_exptl_crystal_F_000 1340
_exptl_crystal_size_max 0.29
_exptl_crystal_size_mid 0.27
_exptl_crystal_size_min 0.26
_refine_diff_density_max 0.747
_refine_diff_density_min -0.720
_refine_diff_density_rms 0.127
_refine_ls_extinction_method none
_refine_ls_goodness_of_fit_ref 0.972
_refine_ls_hydrogen_treatment mixed
_refine_ls_matrix_type full
_refine_ls_number_parameters 334
_refine_ls_number_reflns 4609
_refine_ls_number_restraints 0
_refine_ls_restrained_S_all 0.972
_refine_ls_R_factor_all 0.0417
_refine_ls_R_factor_gt 0.0308
_refine_ls_shift/su_max 0.001
_refine_ls_shift/su_mean 0.000
_refine_ls_structure_factor_coef Fsqd
_refine_ls_weighting_details 'calc w=1/[\s^2^(Fo^2^)+(0.0416P)^2^+0.8149P] where P=(Fo^2^+2Fc^2^)/3'
_refine_ls_weighting_scheme calc
_refine_ls_wR_factor_gt 0.0695
_refine_ls_wR_factor_ref 0.0747
_reflns_number_gt 3773
_reflns_number_total 4609
_reflns_threshold_expression >2sigma(I)
_cod_data_source_file c3ce40184g.txt
_cod_data_source_block 4
_cod_depositor_comments
;
The following automatic conversions were performed:

'_symmetry_cell_setting' value 'Monoclinic' changed to 'monoclinic'
according to /home/saulius/struct/CIF-dictionaries/cif_core.dic
dictionary named 'cif_core.dic' version 2.4.2 from 2011-04-26.

Automatic conversion script
Id: cif_fix_values 1891 2012-01-12 08:04:46Z andrius 
;
_cod_original_cell_volume 2313(3)
_cod_original_sg_symbol_H-M 'P2(1)/c '
_cod_database_code 7210143

loop_
_symmetry_equiv_pos_as_xyz
'x, y, z'
'-x, y+1/2, -z+1/2'
'-x, -y, -z'
'x, -y-1/2, z-1/2'

loop_
_atom_site_label
_atom_site_type_symbol
_atom_site_fract_x
_atom_site_fract_y
_atom_site_fract_z
_atom_site_U_iso_or_equiv
_atom_site_adp_type
_atom_site_occupancy
_atom_site_symmetry_multiplicity
_atom_site_calc_flag
_atom_site_refinement_flags
Dy1 Dy 0.298306(17) 0.83991(2) 0.235002(8) 0.01901(8) Uani 1 1 d .
O1 O 0.3935(3) 1.0375(3) 0.29115(12) 0.0280(7) Uani 1 1 d .
O2 O 0.2954(3) 0.8763(3) 0.34076(13) 0.0277(7) Uani 1 1 d .
O3 O 0.4765(3) 0.8575(3) 0.18309(14) 0.0303(7) Uani 1 1 d .
O4 O 0.3697(3) 0.6533(3) 0.16797(13) 0.0272(7) Uani 1 1 d .
O5 O 0.1948(3) 0.8598(3) 0.13972(14) 0.0373(8) Uani 1 1 d .
O6 O 0.2548(3) 1.0748(3) 0.17622(13) 0.0291(7) Uani 1 1 d .
O7 O 0.0101(3) 1.3635(4) 0.15579(15) 0.0431(9) Uani 1 1 d .
O8 O -0.0178(3) 1.1211(4) 0.17272(14) 0.0358(8) Uani 1 1 d .
H8 H -0.0413 1.1528 0.2031 0.054 Uiso 1 1 calc R
O9 O 0.1836(3) 0.6279(3) 0.25050(14) 0.0327(8) Uani 1 1 d .
H9A H 0.2142 0.5819 0.2803 0.049 Uiso 1 1 d R
H9C H 0.1830 0.5711 0.2211 0.049 Uiso 1 1 d R
O10 O 0.1072(3) 0.9354(4) 0.25333(15) 0.0502(10) Uani 1 1 d .
H10A H 0.0914 0.9102 0.2873 0.075 Uiso 1 1 d R
H10C H 0.1082 1.0300 0.2508 0.075 Uiso 1 1 d R
O11 O 0.4516(3) 0.6812(3) 0.28650(14) 0.0350(8) Uani 1 1 d .
H11A H 0.4324 0.6650 0.3207 0.052 Uiso 1 1 d R
H11B H 0.4557 0.5987 0.2686 0.052 Uiso 1 1 d R
N1 N 0.3325(3) 1.1127(4) 0.54898(15) 0.0293(9) Uani 1 1 d .
H1A H 0.2819 1.0508 0.5615 0.035 Uiso 1 1 calc R
N2 N 0.4637(4) 1.2996(4) 0.54999(16) 0.0313(9) Uani 1 1 d .
N3 N 0.1658(3) 1.0958(4) -0.07726(15) 0.0304(9) Uani 1 1 d .
H3A H 0.2169 1.0365 -0.0909 0.037 Uiso 1 1 calc R
N4 N 0.0286(4) 1.2682(4) -0.07347(15) 0.0310(9) Uani 1 1 d .
C1 C 0.3930(4) 1.2186(5) 0.58012(19) 0.0303(10) Uani 1 1 d .
H1B H 0.3857 1.2334 0.6194 0.036 Uiso 1 1 calc R
C2 C 0.4478(4) 1.2405(5) 0.49437(18) 0.0263(10) Uani 1 1 d .
C3 C 0.5007(4) 1.2800(5) 0.44445(19) 0.0283(10) Uani 1 1 d .
H3B H 0.5532 1.3605 0.4446 0.034 Uiso 1 1 calc R
C4 C 0.4743(4) 1.1982(4) 0.39456(18) 0.0227(9) Uani 1 1 d .
C5 C 0.3919(4) 1.0776(5) 0.39394(18) 0.0241(9) Uani 1 1 d .
C6 C 0.3361(4) 1.0405(5) 0.44330(18) 0.0249(9) Uani 1 1 d .
H6A H 0.2802 0.9636 0.4427 0.030 Uiso 1 1 calc R
C7 C 0.3661(4) 1.1212(5) 0.49350(18) 0.0235(9) Uani 1 1 d .
C8 C 0.3594(4) 0.9919(5) 0.33883(17) 0.0230(9) Uani 1 1 d .
C9 C 0.4544(4) 0.7357(5) 0.15582(18) 0.0244(9) Uani 1 1 d .
C10 C 0.0958(5) 1.1906(5) -0.1075(2) 0.0367(12) Uani 1 1 d .
H10B H 0.0936 1.2018 -0.1475 0.044 Uiso 1 1 calc R
C11 C 0.1426(4) 1.1083(5) -0.01961(19) 0.0248(9) Uani 1 1 d .
C12 C 0.1886(4) 1.0318(5) 0.02978(18) 0.0265(10) Uani 1 1 d .
H12A H 0.2445 0.9557 0.0276 0.032 Uiso 1 1 calc R
C13 C 0.1475(4) 1.0740(5) 0.08229(18) 0.0238(9) Uani 1 1 d .
C14 C 0.0615(4) 1.1894(4) 0.08523(18) 0.0227(9) Uani 1 1 d .
C15 C 0.0157(4) 1.2623(5) 0.03590(19) 0.0265(10) Uani 1 1 d .
H15A H -0.0408 1.3378 0.0378 0.032 Uiso 1 1 calc R
C16 C 0.0565(4) 1.2195(5) -0.01705(19) 0.0250(9) Uani 1 1 d .
C17 C 0.2017(4) 1.0000(5) 0.13654(18) 0.0238(9) Uani 1 1 d .
C18 C 0.0153(4) 1.2281(5) 0.14317(19) 0.0279(10) Uani 1 1 d .
OW1 O 0.3250(3) 0.6031(4) 0.39239(17) 0.0574(11) Uani 1 1 d .
HW1A H 0.3397 0.6638 0.4203 0.086 Uiso 1 1 d R
HW1C H 0.3814 0.5396 0.3922 0.086 Uiso 1 1 d R
OW2 O 0.1562(3) 0.5473(3) 0.10428(13) 0.0303(7) Uani 1 1 d .
HW2B H 0.2259 0.5522 0.1218 0.045 Uiso 1 1 d R
HW2C H 0.1046 0.5384 0.1290 0.045 Uiso 1 1 d R
OW3 O 0.2588(5) 0.3416(4) 0.2642(2) 0.0804(15) Uani 1 1 d .
HW3A H 0.2443 0.2983 0.2317 0.121 Uiso 1 1 d R
HW3B H 0.3235 0.3073 0.2810 0.121 Uiso 1 1 d R

loop_
_atom_site_aniso_label
_atom_site_aniso_U_11
_atom_site_aniso_U_22
_atom_site_aniso_U_33
_atom_site_aniso_U_23
_atom_site_aniso_U_13
_atom_site_aniso_U_12
Dy1 0.02051(12) 0.02123(11) 0.01585(12) -0.00102(8) 0.00488(8) -0.00104(8)
O1 0.0344(18) 0.0313(16) 0.0191(16) -0.0030(13) 0.0076(13) -0.0084(14)
O2 0.0384(19) 0.0237(15) 0.0220(16) -0.0016(12) 0.0073(14) -0.0101(13)
O3 0.0335(19) 0.0300(16) 0.0291(18) -0.0079(14) 0.0128(14) -0.0047(13)
O4 0.0236(17) 0.0334(17) 0.0255(17) -0.0014(13) 0.0068(13) -0.0023(13)
O5 0.051(2) 0.0271(17) 0.0311(19) 0.0005(14) -0.0097(16) 0.0033(15)
O6 0.0348(19) 0.0302(16) 0.0214(16) 0.0012(13) -0.0027(14) -0.0040(14)
O7 0.059(2) 0.0364(19) 0.038(2) -0.0060(15) 0.0280(18) -0.0015(17)
O8 0.040(2) 0.0391(18) 0.0309(19) 0.0033(15) 0.0191(16) 0.0061(15)
O9 0.0352(19) 0.0289(16) 0.0358(19) -0.0001(14) 0.0127(15) -0.0044(14)
O10 0.049(2) 0.060(2) 0.045(2) 0.0266(19) 0.0264(18) 0.0203(19)
O11 0.042(2) 0.0405(19) 0.0226(17) 0.0000(14) 0.0035(15) 0.0077(15)
N1 0.034(2) 0.034(2) 0.021(2) -0.0017(16) 0.0116(17) -0.0072(17)
N2 0.034(2) 0.038(2) 0.022(2) -0.0073(17) 0.0067(17) -0.0062(18)
N3 0.037(2) 0.036(2) 0.019(2) -0.0019(16) 0.0051(17) 0.0102(18)
N4 0.039(2) 0.036(2) 0.0172(19) 0.0017(16) 0.0004(17) 0.0061(18)
C1 0.033(3) 0.041(3) 0.017(2) -0.004(2) 0.001(2) 0.002(2)
C2 0.027(2) 0.030(2) 0.022(2) -0.0075(18) 0.0063(19) -0.0027(19)
C3 0.025(2) 0.033(2) 0.028(3) -0.006(2) 0.008(2) -0.011(2)
C4 0.025(2) 0.020(2) 0.024(2) 0.0000(17) 0.0067(19) 0.0026(17)
C5 0.027(2) 0.026(2) 0.020(2) -0.0014(17) 0.0056(18) 0.0008(18)
C6 0.025(2) 0.026(2) 0.025(2) 0.0003(18) 0.0097(19) -0.0056(18)
C7 0.023(2) 0.027(2) 0.021(2) 0.0019(17) 0.0063(18) 0.0008(18)
C8 0.024(2) 0.025(2) 0.020(2) -0.0015(17) 0.0015(18) -0.0012(18)
C9 0.023(2) 0.034(2) 0.016(2) 0.0058(18) 0.0013(18) 0.0075(19)
C10 0.048(3) 0.042(3) 0.020(2) 0.001(2) 0.003(2) -0.002(2)
C11 0.024(2) 0.025(2) 0.025(2) -0.0052(18) 0.0055(19) -0.0015(18)
C12 0.030(2) 0.029(2) 0.021(2) -0.0015(18) 0.0029(19) 0.0063(19)
C13 0.023(2) 0.027(2) 0.022(2) -0.0006(17) 0.0025(18) -0.0007(18)
C14 0.020(2) 0.026(2) 0.023(2) -0.0031(17) 0.0046(18) 0.0014(17)
C15 0.023(2) 0.027(2) 0.030(3) 0.0036(19) 0.0068(19) 0.0037(18)
C16 0.023(2) 0.028(2) 0.023(2) 0.0026(18) 0.0000(18) -0.0030(19)
C17 0.024(2) 0.028(2) 0.020(2) 0.0001(18) 0.0099(18) 0.0034(19)
C18 0.025(2) 0.031(2) 0.028(3) 0.002(2) 0.008(2) -0.001(2)
OW1 0.056(3) 0.055(2) 0.058(3) 0.018(2) -0.014(2) -0.020(2)
OW2 0.0283(17) 0.0335(17) 0.0293(17) -0.0042(14) 0.0035(14) 0.0007(14)
OW3 0.085(3) 0.048(3) 0.104(4) -0.011(2) -0.013(3) 0.025(2)

loop_
_atom_type_symbol
_atom_type_description
_atom_type_scat_dispersion_real
_atom_type_scat_dispersion_imag
_atom_type_scat_source
C C 0.0033 0.0016 'International Tables Vol C Tables 4.2.6.8 and 6.1.1.4'
H H 0.0000 0.0000 'International Tables Vol C Tables 4.2.6.8 and 6.1.1.4'
N N 0.0061 0.0033 'International Tables Vol C Tables 4.2.6.8 and 6.1.1.4'
O O 0.0106 0.0060 'International Tables Vol C Tables 4.2.6.8 and 6.1.1.4'
Dy Dy -0.1892 4.4098 'International Tables Vol C Tables 4.2.6.8 and 6.1.1.4'

loop_
_geom_angle_atom_site_label_1
_geom_angle_atom_site_label_2
_geom_angle_atom_site_label_3
_geom_angle
_geom_angle_site_symmetry_1
_geom_angle_site_symmetry_3
O9 Dy1 O10 75.56(12) . .
O9 Dy1 O1 138.04(11) . .
O10 Dy1 O1 90.23(13) . .
O9 Dy1 O5 88.39(11) . .
O10 Dy1 O5 76.39(12) . .
O1 Dy1 O5 126.88(10) . .
O9 Dy1 O3 128.02(10) . .
O10 Dy1 O3 149.09(11) . .
O1 Dy1 O3 82.68(10) . .
O5 Dy1 O3 83.95(13) . .
O9 Dy1 O4 75.86(11) . .
O10 Dy1 O4 134.63(12) . .
O1 Dy1 O4 133.77(11) . .
O5 Dy1 O4 68.31(11) . .
O3 Dy1 O4 53.57(10) . .
O9 Dy1 O11 79.96(12) . .
O10 Dy1 O11 136.42(11) . .
O1 Dy1 O11 84.46(11) . .
O5 Dy1 O11 138.51(11) . .
O3 Dy1 O11 72.98(12) . .
O4 Dy1 O11 70.24(11) . .
O9 Dy1 O2 84.41(10) . .
O10 Dy1 O2 71.90(11) . .
O1 Dy1 O2 53.64(9) . .
O5 Dy1 O2 148.28(12) . .
O3 Dy1 O2 124.25(10) . .
O4 Dy1 O2 138.24(10) . .
O11 Dy1 O2 70.29(11) . .
O9 Dy1 O6 132.43(11) . .
O10 Dy1 O6 70.16(11) . .
O1 Dy1 O6 74.54(11) . .
O5 Dy1 O6 52.46(10) . .
O3 Dy1 O6 78.96(10) . .
O4 Dy1 O6 106.55(11) . .
O11 Dy1 O6 146.78(11) . .
O2 Dy1 O6 113.85(10) . .
O9 Dy1 C9 102.14(12) . .
O10 Dy1 C9 149.19(12) . .
O1 Dy1 C9 109.17(12) . .
O5 Dy1 C9 72.82(13) . .
O3 Dy1 C9 27.10(11) . .
O4 Dy1 C9 26.58(11) . .
O11 Dy1 C9 71.06(12) . .
O2 Dy1 C9 138.90(11) . .
O6 Dy1 C9 91.64(12) . .
O9 Dy1 C8 111.24(12) . .
O10 Dy1 C8 80.27(13) . .
O1 Dy1 C8 26.80(10) . .
O5 Dy1 C8 144.51(11) . .
O3 Dy1 C8 104.00(12) . .
O4 Dy1 C8 143.49(11) . .
O11 Dy1 C8 75.78(12) . .
O2 Dy1 C8 26.84(11) . .
O6 Dy1 C8 94.52(12) . .
C9 Dy1 C8 127.17(13) . .
O9 Dy1 C17 110.95(12) . .
O10 Dy1 C17 70.83(12) . .
O1 Dy1 C17 100.66(12) . .
O5 Dy1 C17 26.33(11) . .
O3 Dy1 C17 80.95(12) . .
O4 Dy1 C17 87.68(12) . .
O11 Dy1 C17 152.61(11) . .
O2 Dy1 C17 133.99(11) . .
O6 Dy1 C17 26.14(10) . .
C9 Dy1 C17 81.93(12) . .
C8 Dy1 C17 119.63(13) . .
C8 O1 Dy1 94.7(2) . .
C8 O2 Dy1 91.1(2) . .
C9 O3 Dy1 93.2(3) . .
C9 O4 Dy1 91.9(3) . .
C17 O5 Dy1 95.7(3) . .
C17 O6 Dy1 90.4(2) . .
C18 O8 H8 109.5 . .
Dy1 O9 H9A 109.2 . .
Dy1 O9 H9C 109.3 . .
H9A O9 H9C 109.5 . .
Dy1 O10 H10A 109.2 . .
Dy1 O10 H10C 109.3 . .
H10A O10 H10C 109.5 . .
Dy1 O11 H11A 109.3 . .
Dy1 O11 H11B 109.3 . .
H11A O11 H11B 109.5 . .
C1 N1 C7 107.4(4) . .
C1 N1 H1A 126.3 . .
C7 N1 H1A 126.3 . .
C1 N2 C2 104.1(4) . .
C10 N3 C11 107.9(4) . .
C10 N3 H3A 126.0 . .
C11 N3 H3A 126.0 . .
C10 N4 C16 107.4(4) . .
N2 C1 N1 113.9(4) . .
N2 C1 H1B 123.1 . .
N1 C1 H1B 123.1 . .
C3 C2 N2 130.0(4) . .
C3 C2 C7 120.3(4) . .
N2 C2 C7 109.6(4) . .
C4 C3 C2 118.9(4) . .
C4 C3 H3B 120.5 . .
C2 C3 H3B 120.5 . .
C3 C4 C5 120.5(4) . .
C3 C4 C9 116.0(4) . 2_655
C5 C4 C9 123.2(4) . 2_655
C6 C5 C4 120.7(4) . .
C6 C5 C8 118.7(4) . .
C4 C5 C8 120.5(4) . .
C7 C6 C5 118.1(4) . .
C7 C6 H6A 121.0 . .
C5 C6 H6A 121.0 . .
N1 C7 C6 133.7(4) . .
N1 C7 C2 104.9(4) . .
C6 C7 C2 121.4(4) . .
O2 C8 O1 120.6(4) . .
O2 C8 C5 119.1(4) . .
O1 C8 C5 120.3(4) . .
O2 C8 Dy1 62.1(2) . .
O1 C8 Dy1 58.5(2) . .
C5 C8 Dy1 178.5(3) . .
O4 C9 O3 120.9(4) . .
O4 C9 C4 120.2(4) . 2_645
O3 C9 C4 118.8(4) . 2_645
O4 C9 Dy1 61.5(2) . .
O3 C9 Dy1 59.7(2) . .
C4 C9 Dy1 169.5(3) 2_645 .
N3 C10 N4 111.4(4) . .
N3 C10 H10B 124.3 . .
N4 C10 H10B 124.3 . .
N3 C11 C16 106.6(4) . .
N3 C11 C12 131.6(4) . .
C16 C11 C12 121.8(4) . .
C13 C12 C11 117.2(4) . .
C13 C12 H12A 121.4 . .
C11 C12 H12A 121.4 . .
C12 C13 C14 121.1(4) . .
C12 C13 C17 118.1(4) . .
C14 C13 C17 120.7(4) . .
C15 C14 C13 120.9(4) . .
C15 C14 C18 119.6(4) . .
C13 C14 C18 119.4(4) . .
C14 C15 C16 118.1(4) . .
C14 C15 H15A 121.0 . .
C16 C15 H15A 121.0 . .
N4 C16 C11 106.7(4) . .
N4 C16 C15 132.5(4) . .
C11 C16 C15 120.8(4) . .
O6 C17 O5 121.4(4) . .
O6 C17 C13 120.9(4) . .
O5 C17 C13 117.7(4) . .
O6 C17 Dy1 63.5(2) . .
O5 C17 Dy1 57.9(2) . .
C13 C17 Dy1 175.7(3) . .
O7 C18 O8 126.4(4) . .
O7 C18 C14 117.0(4) . .
O8 C18 C14 116.5(4) . .
HW1A OW1 HW1C 109.5 . .
HW2B OW2 HW2C 109.5 . .
HW3A OW3 HW3B 109.5 . .

loop_
_geom_bond_atom_site_label_1
_geom_bond_atom_site_label_2
_geom_bond_distance
_geom_bond_site_symmetry_2
Dy1 O9 2.338(3) .
Dy1 O10 2.375(4) .
Dy1 O1 2.394(3) .
Dy1 O5 2.411(3) .
Dy1 O3 2.417(3) .
Dy1 O4 2.459(3) .
Dy1 O11 2.459(3) .
Dy1 O2 2.472(3) .
Dy1 O6 2.532(3) .
Dy1 C9 2.795(4) .
Dy1 C8 2.797(4) .
Dy1 C17 2.830(4) .
O1 C8 1.265(5) .
O2 C8 1.263(5) .
O3 C9 1.275(5) .
O4 C9 1.251(5) .
O5 C17 1.261(5) .
O6 C17 1.247(5) .
O7 C18 1.251(5) .
O8 C18 1.251(5) .
O8 H8 0.8200 .
O9 H9A 0.8500 .
O9 H9C 0.8500 .
O10 H10A 0.8499 .
O10 H10C 0.8499 .
O11 H11A 0.8499 .
O11 H11B 0.8500 .
N1 C1 1.341(6) .
N1 C7 1.370(5) .
N1 H1A 0.8600 .
N2 C1 1.316(6) .
N2 C2 1.389(5) .
N3 C10 1.316(6) .
N3 C11 1.384(6) .
N3 H3A 0.8600 .
N4 C10 1.329(6) .
N4 C16 1.387(5) .
C1 H1B 0.9300 .
C2 C3 1.388(6) .
C2 C7 1.406(6) .
C3 C4 1.379(6) .
C3 H3B 0.9300 .
C4 C5 1.420(6) .
C4 C9 1.505(6) 2_655
C5 C6 1.387(6) .
C5 C8 1.507(6) .
C6 C7 1.386(6) .
C6 H6A 0.9300 .
C9 C4 1.505(6) 2_645
C10 H10B 0.9300 .
C11 C16 1.391(6) .
C11 C12 1.394(6) .
C12 C13 1.387(6) .
C12 H12A 0.9300 .
C13 C14 1.418(6) .
C13 C17 1.502(6) .
C14 C15 1.376(6) .
C14 C18 1.516(6) .
C15 C16 1.396(6) .
C15 H15A 0.9300 .
OW1 HW1A 0.8500 .
OW1 HW1C 0.8501 .
OW2 HW2B 0.8501 .
OW2 HW2C 0.8499 .
OW3 HW3A 0.8501 .
OW3 HW3B 0.8499 .
